data_7248182
loop_
_publ_author_name
'Chen, Xuean'
'Yuan, Xuyang'
'Xiao, Weiqiang'
'Song, Xiaoyan'

_publ_section_title
;
 Two new rare-earth oxyborates Ba4BiTbO(BO3)4 and Ba1.54Sr2.46BiTbO(BO3)4
 and luminescence properties of the Ba4BiTb1&#x2212;xEuxO(BO3)4 phosphors
;
_journal_issue 9
_journal_name_full 'RSC Advances'
_journal_page_first 6270
_journal_page_last 6284
_journal_paper_doi 10.1039/D3RA08265B
_journal_volume 14
_journal_year 2024
_chemical_formula_sum 'B4 Ba4 Bi O13 Tb'
_chemical_formula_weight 1168.50
_space_group_crystal_system hexagonal
_space_group_IT_number 194
_space_group_name_Hall '-P 6c 2c'
_space_group_name_H-M_alt 'P 63/m m c'
_audit_creation_method SHELXL-2019/2
_audit_update_record
;
2023-12-03 deposited with the CCDC.	2024-02-02 downloaded from the CCDC.
;
_cell_angle_alpha 90
_cell_angle_beta 90
_cell_angle_gamma 120
_cell_formula_units_Z 2
_cell_length_a 5.41865(9)
_cell_length_b 5.41865(9)
_cell_length_c 26.3535(5)
_cell_measurement_reflns_used 8705
_cell_measurement_temperature 292.09(10)
_cell_measurement_theta_max 36.2910
_cell_measurement_theta_min 4.3300
_cell_volume 670.12(2)
_computing_cell_refinement 'CrysAlisPro 1.171.39.46e (Rigaku OD, 2018)'
_computing_data_collection 'CrysAlisPro 1.171.39.46e (Rigaku OD, 2018)'
_computing_data_reduction 'CrysAlisPro 1.171.39.46e (Rigaku OD, 2018)'
_computing_publication_material 'SHELXL-2019/2 (Sheldrick, 2019)'
_computing_structure_refinement 'SHELXL-2019/2 (Sheldrick, 2019)'
_computing_structure_solution 'SHELXS-2018/3 (Sheldrick, 2018)'
_diffrn_ambient_environment air
_diffrn_ambient_temperature 292.09(10)
_diffrn_detector 'CCD plate'
_diffrn_detector_area_resol_mean 10.3376
_diffrn_detector_type AtlasS2
_diffrn_measured_fraction_theta_full 0.993
_diffrn_measured_fraction_theta_max 0.997
_diffrn_measurement_device 'four-circle diffractometer'
_diffrn_measurement_device_type 'SuperNova, Dual, Cu at home/near, AtlasS2'
_diffrn_radiation_monochromator mirror
_diffrn_radiation_probe x-ray
_diffrn_radiation_type 'Mo K\a'
_diffrn_radiation_wavelength 0.71073
_diffrn_reflns_av_R_equivalents 0.0678
_diffrn_reflns_av_unetI/netI 0.0141
_diffrn_reflns_Laue_measured_fraction_full 0.993
_diffrn_reflns_Laue_measured_fraction_max 0.997
_diffrn_reflns_limit_h_max 8
_diffrn_reflns_limit_h_min -8
_diffrn_reflns_limit_k_max 8
_diffrn_reflns_limit_k_min -8
_diffrn_reflns_limit_l_max 42
_diffrn_reflns_limit_l_min -42
_diffrn_reflns_number 33257
_diffrn_reflns_point_group_measured_fraction_full 0.993
_diffrn_reflns_point_group_measured_fraction_max 0.997
_diffrn_reflns_theta_full 25.242
_diffrn_reflns_theta_max 34.996
_diffrn_reflns_theta_min 4.343
_diffrn_source 'micro-focus sealed X-ray tube'
_diffrn_source_type 'SuperNova (Mo) X-ray Source'
_exptl_absorpt_coefficient_mu 29.920
_exptl_absorpt_correction_T_max 1.00000
_exptl_absorpt_correction_T_min 0.30405
_exptl_absorpt_correction_type multi-scan
_exptl_absorpt_process_details
;
CrysAlisPro 1.171.40.84a (Rigaku Oxford Diffraction, 2020)
Empirical absorption correction using spherical harmonics,
implemented in SCALE3 ABSPACK scaling algorithm.
;
_exptl_crystal_colour colorless
_exptl_crystal_density_diffrn 5.791
_exptl_crystal_description plate
_exptl_crystal_F_000 992
_exptl_crystal_size_max 0.25
_exptl_crystal_size_mid 0.20
_exptl_crystal_size_min 0.05
_refine_diff_density_max 4.326
_refine_diff_density_min -3.645
_refine_diff_density_rms 0.389
_refine_ls_extinction_coef 0.0041(3)
_refine_ls_extinction_expression Fc^*^=kFc[1+0.001xFc^2^\l^3^/sin(2\q)]^-1/4^
_refine_ls_extinction_method 'SHELXL-2019/2 (Sheldrick 2019)'
_refine_ls_goodness_of_fit_ref 1.173
_refine_ls_hydrogen_treatment undef
_refine_ls_matrix_type full
_refine_ls_number_parameters 35
_refine_ls_number_reflns 636
_refine_ls_number_restraints 66
_refine_ls_restrained_S_all 1.128
_refine_ls_R_factor_all 0.0464
_refine_ls_R_factor_gt 0.0417
_refine_ls_shift/su_max 0.000
_refine_ls_shift/su_mean 0.000
_refine_ls_structure_factor_coef Fsqd
_refine_ls_weighting_details 'w=1/[\s^2^(Fo^2^)+(0.0312P)^2^+19.0219P] where P=(Fo^2^+2Fc^2^)/3'
_refine_ls_weighting_scheme calc
_refine_ls_wR_factor_gt 0.0964
_refine_ls_wR_factor_ref 0.0988
_reflns_Friedel_coverage 0.000
_reflns_number_gt 576
_reflns_number_total 636
_reflns_threshold_expression 'I > 2\s(I)'
_cod_data_source_file d3ra08265b2.cif
_cod_data_source_block BaBiTbBO
_cod_original_cell_volume 670.12(3)
_cod_database_code 7248182
_shelx_shelxl_version_number 2019/2
_shelx_space_group_comment
;
The symmetry employed for this shelxl refinement is uniquely defined
by the following loop, which should always be used as a source of
symmetry information in preference to the above space-group names.
They are only intended as comments.
;
_oxdiff_exptl_absorpt_empirical_full_min 0.619
_oxdiff_exptl_absorpt_empirical_full_max 2.272
_oxdiff_exptl_absorpt_empirical_details
;
Empirical correction (ABSPACK) includes:
- Absorption correction using spherical harmonics
- Frame scaling
- Detector area scaling
;

loop_
_space_group_symop_operation_xyz
'x, y, z'
'-y, x-y, z'
'-x+y, -x, z'
'-x, -y, z+1/2'
'y, -x+y, z+1/2'
'x-y, x, z+1/2'
'y, x, -z'
'x-y, -y, -z'
'-x, -x+y, -z'
'-y, -x, -z+1/2'
'-x+y, y, -z+1/2'
'x, x-y, -z+1/2'
'-x, -y, -z'
'y, -x+y, -z'
'x-y, x, -z'
'x, y, -z-1/2'
'-y, x-y, -z-1/2'
'-x+y, -x, -z-1/2'
'-y, -x, z'
'-x+y, y, z'
'x, x-y, z'
'y, x, z-1/2'
'x-y, -y, z-1/2'
'-x, -x+y, z-1/2'

loop_
_atom_site_label
_atom_site_type_symbol
_atom_site_fract_x
_atom_site_fract_y
_atom_site_fract_z
_atom_site_U_iso_or_equiv
_atom_site_adp_type
_atom_site_occupancy
_atom_site_site_symmetry_order
_atom_site_calc_flag
_atom_site_refinement_flags_posn
_atom_site_refinement_flags_adp
_atom_site_refinement_flags_occupancy
_atom_site_disorder_assembly
_atom_site_disorder_group
Ba1 Ba 0.666667 0.333333 0.08794(3) 0.0146(2) Uani 1 6 d S T P . .
Ba2 Ba 0.666667 0.333333 0.250000 0.0160(2) Uani 1 12 d S T P . .
Ba3 Ba 0.000000 0.000000 0.15797(9) 0.0132(4) Uani 0.5 6 d S TU P . .
Bi1 Bi 0.000000 0.000000 0.17011(6) 0.0355(6) Uani 0.5 6 d S T P . .
Tb1 Tb 0.000000 0.000000 0.000000 0.00881(19) Uani 1 12 d S T P . .
B1 B 0.333333 0.666667 0.0538(6) 0.011(2) Uani 1 6 d S TU P . .
B2 B 0.333333 0.666667 0.1702(5) 0.012(2) Uani 1 6 d S TU P . .
O1 O 0.1871(6) 0.3742(12) 0.0537(2) 0.0204(11) Uani 1 2 d S TU P . .
O2 O 0.0396(14) 0.5198(7) 0.16991(19) 0.0218(12) Uani 1 2 d S TU P . .
O3 O 0.000000 0.000000 0.250000 0.029(3) Uani 1 12 d S TU P . .

loop_
_atom_site_aniso_label
_atom_site_aniso_U_11
_atom_site_aniso_U_22
_atom_site_aniso_U_33
_atom_site_aniso_U_23
_atom_site_aniso_U_13
_atom_site_aniso_U_12
Ba1 0.0157(2) 0.0157(2) 0.0124(3) 0.000 0.000 0.00787(12)
Ba2 0.0195(3) 0.0195(3) 0.0089(4) 0.000 0.000 0.00973(17)
Ba3 0.0137(4) 0.0137(4) 0.0122(8) 0.000 0.000 0.0068(2)
Bi1 0.0511(8) 0.0511(8) 0.0043(6) 0.000 0.000 0.0255(4)
Tb1 0.0070(2) 0.0070(2) 0.0125(3) 0.000 0.000 0.00349(11)
B1 0.007(3) 0.007(3) 0.021(5) 0.000 0.000 0.0033(13)
B2 0.012(3) 0.012(3) 0.011(5) 0.000 0.000 0.0062(15)
O1 0.0158(18) 0.012(2) 0.032(3) -0.010(2) -0.0051(11) 0.0058(12)
O2 0.014(3) 0.030(3) 0.016(2) -0.0001(10) 0.000(2) 0.0070(13)
O3 0.028(4) 0.028(4) 0.029(6) 0.000 0.000 0.014(2)

loop_
_atom_type_symbol
_atom_type_description
_atom_type_scat_dispersion_real
_atom_type_scat_dispersion_imag
_atom_type_scat_source
B B 0.0013 0.0007 'International Tables Vol C Tables 4.2.6.8 and 6.1.1.4'
O O 0.0106 0.0060 'International Tables Vol C Tables 4.2.6.8 and 6.1.1.4'
Ba Ba -0.3244 2.2819 'International Tables Vol C Tables 4.2.6.8 and 6.1.1.4'
Bi Bi -4.1077 10.2566 'International Tables Vol C Tables 4.2.6.8 and 6.1.1.4'
Tb Tb -0.1723 4.1537 'International Tables Vol C Tables 4.2.6.8 and 6.1.1.4'

loop_
_geom_angle_atom_site_label_1
_geom_angle_atom_site_label_2
_geom_angle_atom_site_label_3
_geom_angle
_geom_angle_site_symmetry_1
_geom_angle_site_symmetry_3
_geom_angle_publ_flag
O2 Ba1 O2 66.1(2) 1_655 3 ?
O2 Ba1 O2 66.1(2) 1_655 2_665 ?
O2 Ba1 O2 66.1(2) 3 2_665 ?
O2 Ba1 O1 137.74(14) 1_655 . ?
O2 Ba1 O1 106.70(13) 3 . ?
O2 Ba1 O1 73.03(16) 2_665 . ?
O2 Ba1 O1 106.70(13) 1_655 2_655 ?
O2 Ba1 O1 73.04(16) 3 2_655 ?
O2 Ba1 O1 137.74(14) 2_665 2_655 ?
O1 Ba1 O1 110.52(11) . 2_655 ?
O2 Ba1 O1 137.74(14) 1_655 3 ?
O2 Ba1 O1 73.04(16) 3 3 ?
O2 Ba1 O1 106.70(13) 2_665 3 ?
O1 Ba1 O1 64.2(2) . 3 ?
O1 Ba1 O1 49.1(2) 2_655 3 ?
O2 Ba1 O1 73.04(16) 1_655 1_655 ?
O2 Ba1 O1 106.70(13) 3 1_655 ?
O2 Ba1 O1 137.74(14) 2_665 1_655 ?
O1 Ba1 O1 142.4(2) . 1_655 ?
O1 Ba1 O1 64.2(2) 2_655 1_655 ?
O1 Ba1 O1 110.52(11) 3 1_655 ?
O2 Ba1 O1 73.04(16) 1_655 3_665 ?
O2 Ba1 O1 137.74(14) 3 3_665 ?
O2 Ba1 O1 106.70(13) 2_665 3_665 ?
O1 Ba1 O1 110.52(11) . 3_665 ?
O1 Ba1 O1 110.52(11) 2_655 3_665 ?
O1 Ba1 O1 142.4(2) 3 3_665 ?
O1 Ba1 O1 49.1(2) 1_655 3_665 ?
O2 Ba1 O1 106.70(13) 1_655 2_665 ?
O2 Ba1 O1 137.74(14) 3 2_665 ?
O2 Ba1 O1 73.04(16) 2_665 2_665 ?
O1 Ba1 O1 49.1(2) . 2_665 ?
O1 Ba1 O1 142.4(2) 2_655 2_665 ?
O1 Ba1 O1 110.52(11) 3 2_665 ?
O1 Ba1 O1 110.52(11) 1_655 2_665 ?
O1 Ba1 O1 64.2(2) 3_665 2_665 ?
O2 Ba1 B1 121.1(2) 1_655 . ?
O2 Ba1 B1 121.1(2) 3 . ?
O2 Ba1 B1 67.0(3) 2_665 . ?
O1 Ba1 B1 24.88(12) . . ?
O1 Ba1 B1 131.9(2) 2_655 . ?
O1 Ba1 B1 88.70(14) 3 . ?
O1 Ba1 B1 131.9(2) 1_655 . ?
O1 Ba1 B1 88.70(14) 3_665 . ?
O1 Ba1 B1 24.88(12) 2_665 . ?
O2 Ba1 B1 121.1(2) 1_655 1_545 ?
O2 Ba1 B1 67.0(3) 3 1_545 ?
O2 Ba1 B1 121.1(2) 2_665 1_545 ?
O1 Ba1 B1 88.70(14) . 1_545 ?
O1 Ba1 B1 24.88(12) 2_655 1_545 ?
O1 Ba1 B1 24.88(12) 3 1_545 ?
O1 Ba1 B1 88.70(14) 1_655 1_545 ?
O1 Ba1 B1 131.9(2) 3_665 1_545 ?
O1 Ba1 B1 131.9(2) 2_665 1_545 ?
B1 Ba1 B1 112.7(2) . 1_545 ?
O2 Ba1 B1 67.0(3) 1_655 1_655 ?
O2 Ba1 B1 121.1(2) 3 1_655 ?
O2 Ba1 B1 121.1(2) 2_665 1_655 ?
O1 Ba1 B1 131.9(2) . 1_655 ?
O1 Ba1 B1 88.70(14) 2_655 1_655 ?
O1 Ba1 B1 131.9(2) 3 1_655 ?
O1 Ba1 B1 24.88(12) 1_655 1_655 ?
O1 Ba1 B1 24.88(12) 3_665 1_655 ?
O1 Ba1 B1 88.70(14) 2_665 1_655 ?
B1 Ba1 B1 112.7(2) . 1_655 ?
B1 Ba1 B1 112.7(2) 1_545 1_655 ?
O2 Ba2 O2 142.78(10) 16_656 3 ?
O2 Ba2 O2 67.1(2) 16_656 18_556 ?
O2 Ba2 O2 100.7(3) 3 18_556 ?
O2 Ba2 O2 100.7(3) 16_656 1_655 ?
O2 Ba2 O2 67.1(2) 3 1_655 ?
O2 Ba2 O2 142.78(10) 18_556 1_655 ?
O2 Ba2 O2 67.1(2) 16_656 17_666 ?
O2 Ba2 O2 142.78(10) 3 17_666 ?
O2 Ba2 O2 67.1(2) 18_556 17_666 ?
O2 Ba2 O2 142.78(10) 1_655 17_666 ?
O2 Ba2 O2 142.78(10) 16_656 2_665 ?
O2 Ba2 O2 67.1(2) 3 2_665 ?
O2 Ba2 O2 142.78(10) 18_556 2_665 ?
O2 Ba2 O2 67.1(2) 1_655 2_665 ?
O2 Ba2 O2 100.7(3) 17_666 2_665 ?
O2 Ba2 O3 71.39(5) 16_656 1_655 ?
O2 Ba2 O3 71.39(5) 3 1_655 ?
O2 Ba2 O3 71.39(5) 18_556 1_655 ?
O2 Ba2 O3 71.39(5) 1_655 1_655 ?
O2 Ba2 O3 129.66(13) 17_666 1_655 ?
O2 Ba2 O3 129.66(13) 2_665 1_655 ?
O2 Ba2 O3 71.39(5) 16_656 1_665 ?
O2 Ba2 O3 129.66(13) 3 1_665 ?
O2 Ba2 O3 129.66(13) 18_556 1_665 ?
O2 Ba2 O3 71.39(5) 1_655 1_665 ?
O2 Ba2 O3 71.39(5) 17_666 1_665 ?
O2 Ba2 O3 71.39(5) 2_665 1_665 ?
O3 Ba2 O3 120.0 1_655 1_665 ?
O2 Ba2 O3 129.66(13) 16_656 . ?
O2 Ba2 O3 71.39(5) 3 . ?
O2 Ba2 O3 71.39(5) 18_556 . ?
O2 Ba2 O3 129.66(13) 1_655 . ?
O2 Ba2 O3 71.39(5) 17_666 . ?
O2 Ba2 O3 71.39(5) 2_665 . ?
O3 Ba2 O3 120.0 1_655 . ?
O3 Ba2 O3 120.0 1_665 . ?
O2 Ba2 Bi1 163.60(13) 16_656 . ?
O2 Ba2 Bi1 46.007(13) 3 . ?
O2 Ba2 Bi1 99.50(9) 18_556 . ?
O2 Ba2 Bi1 95.72(13) 1_655 . ?
O2 Ba2 Bi1 99.50(9) 17_666 . ?
O2 Ba2 Bi1 46.007(13) 2_665 . ?
O3 Ba2 Bi1 114.507(6) 1_655 . ?
O3 Ba2 Bi1 114.507(6) 1_665 . ?
O3 Ba2 Bi1 33.941(19) . . ?
O2 Ba2 Bi1 46.007(13) 16_656 16_666 ?
O2 Ba2 Bi1 163.60(13) 3 16_666 ?
O2 Ba2 Bi1 95.72(13) 18_556 16_666 ?
O2 Ba2 Bi1 99.50(9) 1_655 16_666 ?
O2 Ba2 Bi1 46.007(13) 17_666 16_666 ?
O2 Ba2 Bi1 99.50(9) 2_665 16_666 ?
O3 Ba2 Bi1 114.507(6) 1_655 16_666 ?
O3 Ba2 Bi1 33.941(19) 1_665 16_666 ?
O3 Ba2 Bi1 114.507(6) . 16_666 ?
Bi1 Ba2 Bi1 130.986(11) . 16_666 ?
O2 Ba2 Bi1 99.50(9) 16_656 1_655 ?
O2 Ba2 Bi1 46.007(13) 3 1_655 ?
O2 Ba2 Bi1 99.50(9) 18_556 1_655 ?
O2 Ba2 Bi1 46.007(13) 1_655 1_655 ?
O2 Ba2 Bi1 163.60(13) 17_666 1_655 ?
O2 Ba2 Bi1 95.72(13) 2_665 1_655 ?
O3 Ba2 Bi1 33.941(19) 1_655 1_655 ?
O3 Ba2 Bi1 114.507(6) 1_665 1_655 ?
O3 Ba2 Bi1 114.507(6) . 1_655 ?
Bi1 Ba2 Bi1 91.86(3) . 1_655 ?
Bi1 Ba2 Bi1 130.986(12) 16_666 1_655 ?
O3 Ba3 O2 83.39(12) . . ?
O3 Ba3 O2 83.39(12) . 2_665 ?
O2 Ba3 O2 51.8(3) . 2_665 ?
O3 Ba3 O2 83.39(12) . 2 ?
O2 Ba3 O2 118.69(5) . 2 ?
O2 Ba3 O2 164.6(2) 2_665 2 ?
O3 Ba3 O2 83.39(12) . 3 ?
O2 Ba3 O2 118.69(5) . 3 ?
O2 Ba3 O2 67.3(3) 2_665 3 ?
O2 Ba3 O2 118.69(5) 2 3 ?
O3 Ba3 O2 83.39(12) . 3_455 ?
O2 Ba3 O2 67.3(3) . 3_455 ?
O2 Ba3 O2 118.69(5) 2_665 3_455 ?
O2 Ba3 O2 51.8(3) 2 3_455 ?
O2 Ba3 O2 164.6(2) 3 3_455 ?
O3 Ba3 O2 83.39(12) . 1_545 ?
O2 Ba3 O2 164.6(3) . 1_545 ?
O2 Ba3 O2 118.69(5) 2_665 1_545 ?
O2 Ba3 O2 67.3(3) 2 1_545 ?
O2 Ba3 O2 51.8(3) 3 1_545 ?
O2 Ba3 O2 118.69(5) 3_455 1_545 ?
O3 Ba3 B2 84.1(2) . 1_445 ?
O2 Ba3 B2 93.20(14) . 1_445 ?
O2 Ba3 B2 143.92(16) 2_665 1_445 ?
O2 Ba3 B2 25.93(14) 2 1_445 ?
O2 Ba3 B2 143.92(16) 3 1_445 ?
O2 Ba3 B2 25.93(14) 3_455 1_445 ?
O2 Ba3 B2 93.20(14) 1_545 1_445 ?
O3 Ba3 B2 84.1(2) . . ?
O2 Ba3 B2 25.93(14) . . ?
O2 Ba3 B2 25.93(14) 2_665 . ?
O2 Ba3 B2 143.92(16) 2 . ?
O2 Ba3 B2 93.20(14) 3 . ?
O2 Ba3 B2 93.20(14) 3_455 . ?
O2 Ba3 B2 143.92(16) 1_545 . ?
B2 Ba3 B2 118.97(9) 1_445 . ?
O3 Ba3 B2 84.1(2) . 1_545 ?
O2 Ba3 B2 143.92(16) . 1_545 ?
O2 Ba3 B2 93.20(14) 2_665 1_545 ?
O2 Ba3 B2 93.20(14) 2 1_545 ?
O2 Ba3 B2 25.93(14) 3 1_545 ?
O2 Ba3 B2 143.92(16) 3_455 1_545 ?
O2 Ba3 B2 25.93(14) 1_545 1_545 ?
B2 Ba3 B2 118.97(9) 1_445 1_545 ?
B2 Ba3 B2 118.97(9) . 1_545 ?
O3 Ba3 O1 147.43(10) . . ?
O2 Ba3 O1 67.46(14) . . ?
O2 Ba3 O1 67.46(14) 2_665 . ?
O2 Ba3 O1 122.74(15) 2 . ?
O2 Ba3 O1 97.68(13) 3 . ?
O2 Ba3 O1 97.68(13) 3_455 . ?
O2 Ba3 O1 122.74(15) 1_545 . ?
B2 Ba3 O1 110.7(2) 1_445 . ?
B2 Ba3 O1 63.3(3) . . ?
B2 Ba3 O1 110.7(2) 1_545 . ?
O3 Ba3 O1 147.43(10) . 2 ?
O2 Ba3 O1 97.68(13) . 2 ?
O2 Ba3 O1 122.74(15) 2_665 2 ?
O2 Ba3 O1 67.46(14) 2 2 ?
O2 Ba3 O1 122.74(15) 3 2 ?
O2 Ba3 O1 67.46(14) 3_455 2 ?
O2 Ba3 O1 97.68(13) 1_545 2 ?
B2 Ba3 O1 63.3(3) 1_445 2 ?
B2 Ba3 O1 110.7(2) . 2 ?
B2 Ba3 O1 110.7(2) 1_545 2 ?
O1 Ba3 O1 55.58(16) . 2 ?
O3 Bi1 O2 90.11(12) . 2_665 ?
O3 Bi1 O2 90.11(12) . 2 ?
O2 Bi1 O2 172.2(3) 2_665 2 ?
O3 Bi1 O2 90.11(12) . 3_455 ?
O2 Bi1 O2 120.000(1) 2_665 3_455 ?
O2 Bi1 O2 52.2(3) 2 3_455 ?
O3 Bi1 O2 90.11(12) . 3 ?
O2 Bi1 O2 67.8(3) 2_665 3 ?
O2 Bi1 O2 120.000(2) 2 3 ?
O2 Bi1 O2 172.2(3) 3_455 3 ?
O3 Bi1 O2 90.11(12) . 1_545 ?
O2 Bi1 O2 120.000(1) 2_665 1_545 ?
O2 Bi1 O2 67.8(3) 2 1_545 ?
O2 Bi1 O2 120.000(2) 3_455 1_545 ?
O2 Bi1 O2 52.2(3) 3 1_545 ?
O3 Bi1 O2 90.11(12) . . ?
O2 Bi1 O2 52.2(3) 2_665 . ?
O2 Bi1 O2 119.999(1) 2 . ?
O2 Bi1 O2 67.8(3) 3_455 . ?
O2 Bi1 O2 120.000(1) 3 . ?
O2 Bi1 O2 172.2(3) 1_545 . ?
O3 Bi1 Ba2 56.059(19) . 1_445 ?
O2 Bi1 Ba2 138.26(13) 2_665 1_445 ?
O2 Bi1 Ba2 46.58(12) 2 1_445 ?
O2 Bi1 Ba2 86.81(13) 3_455 1_445 ?
O2 Bi1 Ba2 86.81(13) 3 1_445 ?
O2 Bi1 Ba2 46.58(12) 1_545 1_445 ?
O2 Bi1 Ba2 138.26(13) . 1_445 ?
O3 Bi1 Ba2 56.059(19) . . ?
O2 Bi1 Ba2 46.58(12) 2_665 . ?
O2 Bi1 Ba2 138.26(13) 2 . ?
O2 Bi1 Ba2 138.26(13) 3_455 . ?
O2 Bi1 Ba2 46.58(12) 3 . ?
O2 Bi1 Ba2 86.81(13) 1_545 . ?
O2 Bi1 Ba2 86.81(13) . . ?
Ba2 Bi1 Ba2 91.86(3) 1_445 . ?
O3 Bi1 Ba2 56.060(19) . 1_455 ?
O2 Bi1 Ba2 86.81(13) 2_665 1_455 ?
O2 Bi1 Ba2 86.81(13) 2 1_455 ?
O2 Bi1 Ba2 46.58(12) 3_455 1_455 ?
O2 Bi1 Ba2 138.26(13) 3 1_455 ?
O2 Bi1 Ba2 138.26(13) 1_545 1_455 ?
O2 Bi1 Ba2 46.58(12) . 1_455 ?
Ba2 Bi1 Ba2 91.86(3) 1_445 1_455 ?
Ba2 Bi1 Ba2 91.86(3) . 1_455 ?
O3 Bi1 Ba1 124.69(2) . . ?
O2 Bi1 Ba1 46.89(12) 2_665 . ?
O2 Bi1 Ba1 137.52(13) 2 . ?
O2 Bi1 Ba1 137.52(13) 3_455 . ?
O2 Bi1 Ba1 46.89(12) 3 . ?
O2 Bi1 Ba1 86.72(13) 1_545 . ?
O2 Bi1 Ba1 86.72(13) . . ?
Ba2 Bi1 Ba1 131.212(3) 1_445 . ?
Ba2 Bi1 Ba1 68.630(10) . . ?
Ba2 Bi1 Ba1 131.211(3) 1_455 . ?
O3 Bi1 Ba1 124.69(2) . 1_445 ?
O2 Bi1 Ba1 137.51(13) 2_665 1_445 ?
O2 Bi1 Ba1 46.89(12) 2 1_445 ?
O2 Bi1 Ba1 86.72(13) 3_455 1_445 ?
O2 Bi1 Ba1 86.72(13) 3 1_445 ?
O2 Bi1 Ba1 46.89(12) 1_545 1_445 ?
O2 Bi1 Ba1 137.51(13) . 1_445 ?
Ba2 Bi1 Ba1 68.631(10) 1_445 1_445 ?
Ba2 Bi1 Ba1 131.212(3) . 1_445 ?
Ba2 Bi1 Ba1 131.211(3) 1_455 1_445 ?
Ba1 Bi1 Ba1 90.81(3) . 1_445 ?
O1 Tb1 O1 84.8(2) 13 15 ?
O1 Tb1 O1 95.2(2) 13 3 ?
O1 Tb1 O1 180.0(3) 15 3 ?
O1 Tb1 O1 84.8(2) 13 14 ?
O1 Tb1 O1 84.8(2) 15 14 ?
O1 Tb1 O1 95.2(2) 3 14 ?
O1 Tb1 O1 95.2(2) 13 2 ?
O1 Tb1 O1 95.2(2) 15 2 ?
O1 Tb1 O1 84.8(2) 3 2 ?
O1 Tb1 O1 180.0(5) 14 2 ?
O1 Tb1 O1 180.0 13 . ?
O1 Tb1 O1 95.2(2) 15 . ?
O1 Tb1 O1 84.8(2) 3 . ?
O1 Tb1 O1 95.2(2) 14 . ?
O1 Tb1 O1 84.8(2) 2 . ?
O1 Tb1 Ba1 46.67(5) 13 13 ?
O1 Tb1 Ba1 46.67(5) 15 13 ?
O1 Tb1 Ba1 133.33(5) 3 13 ?
O1 Tb1 Ba1 104.63(17) 14 13 ?
O1 Tb1 Ba1 75.37(17) 2 13 ?
O1 Tb1 Ba1 133.34(5) . 13 ?
O1 Tb1 Ba1 75.37(17) 13 1_445 ?
O1 Tb1 Ba1 133.33(5) 15 1_445 ?
O1 Tb1 Ba1 46.67(5) 3 1_445 ?
O1 Tb1 Ba1 133.33(5) 14 1_445 ?
O1 Tb1 Ba1 46.67(5) 2 1_445 ?
O1 Tb1 Ba1 104.63(17) . 1_445 ?
Ba1 Tb1 Ba1 91.802(13) 13 1_445 ?
O1 Tb1 Ba1 104.63(17) 13 13_665 ?
O1 Tb1 Ba1 46.67(5) 15 13_665 ?
O1 Tb1 Ba1 133.33(5) 3 13_665 ?
O1 Tb1 Ba1 46.67(5) 14 13_665 ?
O1 Tb1 Ba1 133.33(5) 2 13_665 ?
O1 Tb1 Ba1 75.37(17) . 13_665 ?
Ba1 Tb1 Ba1 88.198(13) 13 13_665 ?
Ba1 Tb1 Ba1 180.000(18) 1_445 13_665 ?
O1 Tb1 Ba1 46.67(5) 13 13_655 ?
O1 Tb1 Ba1 104.63(17) 15 13_655 ?
O1 Tb1 Ba1 75.37(17) 3 13_655 ?
O1 Tb1 Ba1 46.67(5) 14 13_655 ?
O1 Tb1 Ba1 133.33(5) 2 13_655 ?
O1 Tb1 Ba1 133.33(5) . 13_655 ?
Ba1 Tb1 Ba1 88.197(13) 13 13_655 ?
Ba1 Tb1 Ba1 91.803(13) 1_445 13_655 ?
Ba1 Tb1 Ba1 88.197(13) 13_665 13_655 ?
O1 Tb1 Ba1 133.33(5) 13 1_455 ?
O1 Tb1 Ba1 75.37(17) 15 1_455 ?
O1 Tb1 Ba1 104.63(17) 3 1_455 ?
O1 Tb1 Ba1 133.33(5) 14 1_455 ?
O1 Tb1 Ba1 46.67(5) 2 1_455 ?
O1 Tb1 Ba1 46.67(5) . 1_455 ?
Ba1 Tb1 Ba1 91.803(13) 13 1_455 ?
Ba1 Tb1 Ba1 88.197(13) 1_445 1_455 ?
Ba1 Tb1 Ba1 91.803(13) 13_665 1_455 ?
Ba1 Tb1 Ba1 180.000(18) 13_655 1_455 ?
O1 Tb1 Ba1 133.33(5) 13 . ?
O1 Tb1 Ba1 133.33(5) 15 . ?
O1 Tb1 Ba1 46.67(5) 3 . ?
O1 Tb1 Ba1 75.37(17) 14 . ?
O1 Tb1 Ba1 104.63(17) 2 . ?
O1 Tb1 Ba1 46.67(5) . . ?
Ba1 Tb1 Ba1 180.0 13 . ?
Ba1 Tb1 Ba1 88.197(13) 1_445 . ?
Ba1 Tb1 Ba1 91.803(13) 13_665 . ?
Ba1 Tb1 Ba1 91.803(13) 13_655 . ?
Ba1 Tb1 Ba1 88.197(13) 1_455 . ?
O1 B1 O1 119.999(14) 3_565 2_665 ?
O1 B1 O1 119.999(13) 3_565 . ?
O1 B1 O1 119.999(13) 2_665 . ?
O1 B1 Ba1 61.34(19) 3_565 1_565 ?
O1 B1 Ba1 61.34(19) 2_665 1_565 ?
O1 B1 Ba1 164.2(10) . 1_565 ?
O1 B1 Ba1 61.34(19) 3_565 1_455 ?
O1 B1 Ba1 164.2(10) 2_665 1_455 ?
O1 B1 Ba1 61.34(19) . 1_455 ?
Ba1 B1 Ba1 112.7(2) 1_565 1_455 ?
O1 B1 Ba1 164.2(10) 3_565 . ?
O1 B1 Ba1 61.34(19) 2_665 . ?
O1 B1 Ba1 61.34(19) . . ?
Ba1 B1 Ba1 112.7(2) 1_565 . ?
Ba1 B1 Ba1 112.7(2) 1_455 . ?
O2 B2 O2 119.998(15) 3_565 2_665 ?
O2 B2 O2 119.998(14) 3_565 . ?
O2 B2 O2 119.998(14) 2_665 . ?
O2 B2 Ba3 60.14(6) 3_565 1_565 ?
O2 B2 Ba3 173.9(8) 2_665 1_565 ?
O2 B2 Ba3 60.14(6) . 1_565 ?
O2 B2 Ba3 173.9(8) 3_565 . ?
O2 B2 Ba3 60.14(6) 2_665 . ?
O2 B2 Ba3 60.14(6) . . ?
Ba3 B2 Ba3 118.97(9) 1_565 . ?
O2 B2 Ba3 60.14(6) 3_565 1_665 ?
O2 B2 Ba3 60.14(6) 2_665 1_665 ?
O2 B2 Ba3 173.9(8) . 1_665 ?
Ba3 B2 Ba3 118.97(9) 1_565 1_665 ?
Ba3 B2 Ba3 118.97(9) . 1_665 ?
B1 O1 Tb1 141.3(8) . . ?
B1 O1 Ba1 93.8(2) . 1_455 ?
Tb1 O1 Ba1 98.38(12) . 1_455 ?
B1 O1 Ba1 93.8(2) . . ?
Tb1 O1 Ba1 98.38(12) . . ?
Ba1 O1 Ba1 142.4(2) 1_455 . ?
B1 O1 Ba3 122.4(7) . . ?
Tb1 O1 Ba3 96.3(2) . . ?
Ba1 O1 Ba3 72.42(12) 1_455 . ?
Ba1 O1 Ba3 72.42(12) . . ?
B2 O2 Bi1 93.92(14) . 1_565 ?
B2 O2 Bi1 93.92(14) . . ?
Bi1 O2 Bi1 172.2(3) 1_565 . ?
B2 O2 Ba3 93.92(16) . 1_565 ?
Bi1 O2 Ba3 6.72(5) 1_565 1_565 ?
Bi1 O2 Ba3 169.8(3) . 1_565 ?
B2 O2 Ba3 93.92(16) . . ?
Bi1 O2 Ba3 169.8(3) 1_565 . ?
Bi1 O2 Ba3 6.72(5) . . ?
Ba3 O2 Ba3 164.6(2) 1_565 . ?
B2 O2 Ba2 129.4(7) . 1_455 ?
Bi1 O2 Ba2 87.42(13) 1_565 1_455 ?
Bi1 O2 Ba2 87.42(13) . 1_455 ?
Ba3 O2 Ba2 92.60(13) 1_565 1_455 ?
Ba3 O2 Ba2 92.60(13) . 1_455 ?
B2 O2 Ba1 129.3(7) . 1_455 ?
Bi1 O2 Ba1 87.62(13) 1_565 1_455 ?
Bi1 O2 Ba1 87.62(13) . 1_455 ?
Ba3 O2 Ba1 82.40(13) 1_565 1_455 ?
Ba3 O2 Ba1 82.40(13) . 1_455 ?
Ba2 O2 Ba1 101.3(2) 1_455 1_455 ?
Bi1 O3 Bi1 180.0 . 16_556 ?
Bi1 O3 Ba3 0.0 . . ?
Bi1 O3 Ba3 180.0 16_556 . ?
Bi1 O3 Ba3 180.0 . 16_556 ?
Bi1 O3 Ba3 0.0 16_556 16_556 ?
Ba3 O3 Ba3 180.0 . 16_556 ?
Bi1 O3 Ba2 90.0 . 1_445 ?
Bi1 O3 Ba2 90.0 16_556 1_445 ?
Ba3 O3 Ba2 90.0 . 1_445 ?
Ba3 O3 Ba2 90.0 16_556 1_445 ?
Bi1 O3 Ba2 90.0 . . ?
Bi1 O3 Ba2 90.0 16_556 . ?
Ba3 O3 Ba2 90.0 . . ?
Ba3 O3 Ba2 90.0 16_556 . ?
Ba2 O3 Ba2 120.0 1_445 . ?
Bi1 O3 Ba2 90.0 . 1_455 ?
Bi1 O3 Ba2 90.0 16_556 1_455 ?
Ba3 O3 Ba2 90.0 . 1_455 ?
Ba3 O3 Ba2 90.0 16_556 1_455 ?
Ba2 O3 Ba2 120.0 1_445 1_455 ?
Ba2 O3 Ba2 120.0 . 1_455 ?

loop_
_geom_bond_atom_site_label_1
_geom_bond_atom_site_label_2
_geom_bond_distance
_geom_bond_site_symmetry_2
_geom_bond_publ_flag
Ba1 O2 2.780(6) 1_655 ?
Ba1 O2 2.780(6) 3 ?
Ba1 O2 2.780(6) 2_665 ?
Ba1 O1 2.862(2) . ?
Ba1 O1 2.862(2) 2_655 ?
Ba1 O1 2.862(2) 3 ?
Ba1 O1 2.862(2) 1_655 ?
Ba1 O1 2.862(2) 3_665 ?
Ba1 O1 2.862(2) 2_665 ?
Ba1 B1 3.255(4) . ?
Ba1 B1 3.255(4) 1_545 ?
Ba1 B1 3.255(4) 1_655 ?
Ba2 O2 2.742(6) 16_656 ?
Ba2 O2 2.742(6) 3 ?
Ba2 O2 2.742(6) 18_556 ?
Ba2 O2 2.742(6) 1_655 ?
Ba2 O2 2.742(6) 17_666 ?
Ba2 O2 2.742(6) 2_665 ?
Ba2 O3 3.12846(5) 1_655 ?
Ba2 O3 3.12846(5) 1_665 ?
Ba2 O3 3.12846(5) . ?
Ba2 Bi1 3.7710(8) . ?
Ba2 Bi1 3.7710(8) 16_666 ?
Ba2 Bi1 3.7710(8) 1_655 ?
Ba3 O3 2.425(2) . ?
Ba3 O2 2.7339(8) . ?
Ba3 O2 2.7339(8) 2_665 ?
Ba3 O2 2.7339(8) 2 ?
Ba3 O2 2.7339(8) 3 ?
Ba3 O2 2.7339(8) 3_455 ?
Ba3 O2 2.7339(8) 1_545 ?
Ba3 B2 3.1449(14) 1_445 ?
Ba3 B2 3.1449(14) . ?
Ba3 B2 3.1449(14) 1_545 ?
Ba3 O1 3.262(7) . ?
Ba3 O1 3.262(7) 2 ?
Bi1 O3 2.1055(15) . ?
Bi1 O2 2.7157(5) 2_665 ?
Bi1 O2 2.7157(5) 2 ?
Bi1 O2 2.7157(4) 3_455 ?
Bi1 O2 2.7157(5) 3 ?
Bi1 O2 2.7157(5) 1_545 ?
Bi1 O2 2.7157(4) . ?
Tb1 O1 2.255(6) 13 ?
Tb1 O1 2.255(6) 15 ?
Tb1 O1 2.255(6) 3 ?
Tb1 O1 2.255(6) 14 ?
Tb1 O1 2.255(6) 2 ?
Tb1 O1 2.255(6) . ?
B1 O1 1.372(6) 3_565 ?
B1 O1 1.372(6) 2_665 ?
B1 O1 1.372(6) . ?
B2 O2 1.379(7) 3_565 ?
B2 O2 1.379(7) 2_665 ?
B2 O2 1.379(7) . ?
